data_9001912
loop_
_publ_author_name
'Yang, H.'
'Hazen, R. M.'
'Prewitt, C. T.'
'Finger, L. W.'
'Lu, R.'
'Hemley, R. J.'

_publ_section_title
;
 High-pressure single-crystal X-ray diffraction and infrared spectroscopic
 studies of the C2/m-P2_1/m phase transition in cummingtonite
 Sample: P = 1.10 GPa
;
_journal_name_full 'American Mineralogist'
_journal_page_first 288
_journal_page_last 299
_journal_volume 83
_journal_year 1998
_chemical_formula_sum 'Al0.008 Ca0.076 Fe3.471 Mg3.445 O24 Si8'
_chemical_name_mineral Cummingtonite
_space_group_IT_number 12
_symmetry_space_group_name_Hall '-C 2y'
_symmetry_space_group_name_H-M 'C 1 2/m 1'
_cell_angle_alpha 90
_cell_angle_beta 102.372
_cell_angle_gamma 90
_cell_length_a 9.4638
_cell_length_b 18.1333
_cell_length_c 5.3022
_cell_formula_units_Z 2
_cell_volume 888.779
_database_code_amcsd 0001972
_diffrn_ambient_pressure 1.1e+06
_exptl_crystal_density_diffrn 3.324
_cod_original_formula_sum 'Fe3.471 Mg3.445 Al.008 Ca.076 Si8 O24'
_cod_database_code 9001912

loop_
_space_group_symop_operation_xyz
x,y,z
1/2+x,1/2+y,z
x,-y,z
1/2+x,1/2-y,z
-x,y,-z
1/2-x,1/2+y,-z
-x,-y,-z
1/2-x,1/2-y,-z

loop_
_atom_site_label
_atom_site_fract_x
_atom_site_fract_y
_atom_site_fract_z
_atom_site_occupancy
_atom_site_U_iso_or_equiv
Fe1 0.00000 0.08690 0.50000 0.40500 0.00963
Mg1 0.00000 0.08690 0.50000 0.59500 0.00963
Fe2 0.00000 0.17700 0.00000 0.20700 0.00823
Mg2 0.00000 0.17700 0.00000 0.78900 0.00823
Al2 0.00000 0.17700 0.00000 0.00400 0.00823
Fe3 0.00000 0.00000 0.00000 0.39300 0.00899
Mg3 0.00000 0.00000 0.00000 0.60700 0.00899
Fe4 0.00000 0.25910 0.50000 0.92700 0.01140
Mg4 0.00000 0.25910 0.50000 0.03500 0.01140
Ca4 0.00000 0.25910 0.50000 0.03800 0.01140
Si1 0.28900 0.08400 0.27640 1.00000 0.00773
Si2 0.29790 0.16860 0.78230 1.00000 0.00861
O1 0.11790 0.08710 0.21050 1.00000 0.00785
O2 0.12760 0.17270 0.72200 1.00000 0.01051
O3 0.11740 0.00000 0.70790 1.00000 0.01127
O4 0.38010 0.24540 0.76630 1.00000 0.01368
O5 0.35340 0.13140 0.06770 1.00000 0.01051
O6 0.35300 0.11820 0.56250 1.00000 0.01482
O7 0.34470 0.00000 0.27090 1.00000 0.00912

loop_
_cod_related_entry_id
_cod_related_entry_database
_cod_related_entry_code
1 AMCSD 0001972
